data_2230375
loop_
_publ_author_name
'Fun, Hoong-Kun'
'Hemamalini, Madhukar'
'Vijesh, A. M.'
'Isloor, A. M.'
'Malladi, Shridhar'

_publ_section_title
;
 Diethyl
 4-[2-(4-methoxyphenyl)-1<i>H</i>-pyrazol-3-yl]-2,6-dimethyl-1,4-dihydropyridine-3,5-dicarboxylate
;
_journal_coeditor_code IS2709
_journal_issue 6
_journal_name_full 'Acta Crystallographica Section E'
_journal_page_first o1417
_journal_page_last o1418
_journal_paper_doi 10.1107/S1600536811017600
_journal_volume 67
_journal_year 2011
_chemical_formula_iupac 'C23 H27 N3 O5'
_chemical_formula_moiety 'C23 H27 N3 O5'
_chemical_formula_sum 'C23 H27 N3 O5'
_chemical_formula_weight 425.48
_chemical_name_systematic
;
Diethyl 4-[2-(4-methoxyphenyl)-1<i>H</i>-pyrazol-3-yl]-2,6-dimethyl-
1,4-dihydropyridine-3,5-dicarboxylate
;
_space_group_IT_number 2
_symmetry_cell_setting triclinic
_symmetry_space_group_name_Hall '-P 1'
_symmetry_space_group_name_H-M 'P -1'
_atom_sites_solution_hydrogens geom
_atom_sites_solution_primary direct
_atom_sites_solution_secondary difmap
_audit_creation_method SHELXL-97
_cell_angle_alpha 94.4250(10)
_cell_angle_beta 99.1910(10)
_cell_angle_gamma 92.9920(10)
_cell_formula_units_Z 2
_cell_length_a 8.58000(10)
_cell_length_b 11.12860(10)
_cell_length_c 11.49960(10)
_cell_measurement_reflns_used 9992
_cell_measurement_temperature 100.0(10)
_cell_measurement_theta_max 32.92
_cell_measurement_theta_min 2.41
_cell_volume 1078.368(19)
_computing_cell_refinement 'SAINT (Bruker, 2009)'
_computing_data_collection 'APEX2 (Bruker, 2009)'
_computing_data_reduction 'SAINT (Bruker, 2009)'
_computing_molecular_graphics 'SHELXTL (Sheldrick, 2008)'
_computing_publication_material 'SHELXTL (Sheldrick, 2008) and PLATON (Spek, 2009)'
_computing_structure_refinement 'SHELXTL (Sheldrick, 2008)'
_computing_structure_solution 'SHELXTL (Sheldrick, 2008)'
_diffrn_ambient_temperature 100.0(10)
_diffrn_measured_fraction_theta_full 0.993
_diffrn_measured_fraction_theta_max 0.993
_diffrn_measurement_device_type
;
Bruker SMART APEXII CCD area-detector
;
_diffrn_measurement_method '\f and \w'
_diffrn_radiation_monochromator graphite
_diffrn_radiation_source 'fine-focus sealed tube'
_diffrn_radiation_type MoK\a
_diffrn_radiation_wavelength 0.71073
_diffrn_reflns_av_R_equivalents 0.0223
_diffrn_reflns_av_sigmaI/netI 0.0267
_diffrn_reflns_limit_h_max 12
_diffrn_reflns_limit_h_min -12
_diffrn_reflns_limit_k_max 16
_diffrn_reflns_limit_k_min -16
_diffrn_reflns_limit_l_max 17
_diffrn_reflns_limit_l_min -17
_diffrn_reflns_number 28279
_diffrn_reflns_theta_full 32.00
_diffrn_reflns_theta_max 32.00
_diffrn_reflns_theta_min 1.84
_diffrn_standards_number 0
_exptl_absorpt_coefficient_mu 0.093
_exptl_absorpt_correction_T_max 0.9801
_exptl_absorpt_correction_T_min 0.9648
_exptl_absorpt_correction_type multi-scan
_exptl_absorpt_process_details '(<i>SADABS</i>; Bruker, 2009)'
_exptl_crystal_colour yellow
_exptl_crystal_density_diffrn 1.310
_exptl_crystal_density_method 'not measured'
_exptl_crystal_description block
_exptl_crystal_F_000 452
_exptl_crystal_size_max 0.39
_exptl_crystal_size_mid 0.23
_exptl_crystal_size_min 0.22
_refine_diff_density_max 0.505
_refine_diff_density_min -0.290
_refine_ls_extinction_method none
_refine_ls_goodness_of_fit_ref 1.052
_refine_ls_hydrogen_treatment mixed
_refine_ls_matrix_type full
_refine_ls_number_parameters 293
_refine_ls_number_reflns 7437
_refine_ls_number_restraints 0
_refine_ls_restrained_S_all 1.052
_refine_ls_R_factor_all 0.0594
_refine_ls_R_factor_gt 0.0460
_refine_ls_shift/su_max 0.001
_refine_ls_shift/su_mean 0.000
_refine_ls_structure_factor_coef Fsqd
_refine_ls_weighting_details 'calc w=1/[\s^2^(Fo^2^)+(0.0684P)^2^+0.3274P] where P=(Fo^2^+2Fc^2^)/3'
_refine_ls_weighting_scheme calc
_refine_ls_wR_factor_gt 0.1210
_refine_ls_wR_factor_ref 0.1338
_reflns_number_gt 5974
_reflns_number_total 7437
_reflns_threshold_expression I>2\s(I)
_cod_data_source_file is2709.cif
_cod_data_source_block I
_cod_original_cell_volume 1078.368(18)
_cod_database_code 2230375
_cod_database_fobs_code 2230375

loop_
_symmetry_equiv_pos_as_xyz
'x, y, z'
'-x, -y, -z'

loop_
_atom_site_type_symbol
_atom_site_label
_atom_site_fract_x
_atom_site_fract_y
_atom_site_fract_z
_atom_site_U_iso_or_equiv
_atom_site_adp_type
_atom_site_calc_flag
_atom_site_refinement_flags
_atom_site_occupancy
_atom_site_symmetry_multiplicity
_atom_site_disorder_assembly
_atom_site_disorder_group
O O1 0.16548(9) 0.44561(8) 0.87653(7) 0.02135(17) Uani d . 1 1 . .
O O2 0.38602(9) 0.35073(8) 0.93477(7) 0.01969(16) Uani d . 1 1 . .
O O3 0.47154(11) 0.01240(8) 0.66212(9) 0.0295(2) Uani d . 1 1 . .
O O4 0.25759(10) -0.00120(7) 0.52149(7) 0.02201(17) Uani d . 1 1 . .
O O5 0.90976(11) 0.04691(9) 1.17677(8) 0.0292(2) Uani d . 1 1 . .
N N1 0.25821(10) 0.36906(8) 0.52613(8) 0.01673(17) Uani d . 1 1 . .
N N2 0.83784(11) 0.41106(8) 0.76648(8) 0.01671(17) Uani d . 1 1 . .
N N3 0.77514(11) 0.47186(9) 0.67396(8) 0.01983(18) Uani d . 1 1 . .
C C1 0.29133(12) 0.24919(10) 0.50498(9) 0.01684(19) Uani d . 1 1 . .
C C2 0.36451(12) 0.19308(9) 0.59735(9) 0.01576(18) Uani d . 1 1 . .
C C3 0.43164(11) 0.26769(9) 0.71308(9) 0.01462(18) Uani d . 1 1 . .
H H3A 0.4394 0.2133 0.7788 0.018 Uiso calc R 1 1 . .
C C4 0.31145(12) 0.36043(9) 0.73257(9) 0.01510(18) Uani d . 1 1 . .
C C5 0.24375(12) 0.41694(9) 0.63803(9) 0.01594(18) Uani d . 1 1 . .
C C6 0.15830(13) 0.53096(10) 0.64023(10) 0.0202(2) Uani d . 1 1 . .
H H6A 0.1846 0.5744 0.7190 0.030 Uiso calc R 1 1 . .
H H6B 0.0439 0.5110 0.6218 0.030 Uiso calc R 1 1 . .
H H6C 0.1905 0.5820 0.5813 0.030 Uiso calc R 1 1 . .
C C7 0.23910(14) 0.19722(11) 0.37946(9) 0.0223(2) Uani d . 1 1 . .
H H7A 0.3043 0.1305 0.3620 0.033 Uiso calc R 1 1 . .
H H7B 0.2510 0.2600 0.3257 0.033 Uiso calc R 1 1 . .
H H7C 0.1279 0.1672 0.3687 0.033 Uiso calc R 1 1 . .
C C8 0.37462(13) 0.06117(10) 0.59670(9) 0.01829(19) Uani d . 1 1 . .
C C9 0.25093(15) -0.13152(10) 0.52548(11) 0.0248(2) Uani d . 1 1 . .
H H9A 0.2395 -0.1533 0.6057 0.030 Uiso calc R 1 1 . .
H H9B 0.3485 -0.1647 0.5043 0.030 Uiso calc R 1 1 . .
C C10 0.10914(15) -0.18010(11) 0.43720(11) 0.0263(2) Uani d . 1 1 . .
H H10A 0.0967 -0.2680 0.4382 0.039 Uiso calc R 1 1 . .
H H10B 0.1238 -0.1600 0.3580 0.039 Uiso calc R 1 1 . .
H H10C 0.0143 -0.1440 0.4578 0.039 Uiso calc R 1 1 . .
C C11 0.27844(12) 0.39157(9) 0.85152(9) 0.01611(18) Uani d . 1 1 . .
C C12 0.36198(14) 0.37357(12) 1.05686(10) 0.0241(2) Uani d . 1 1 . .
H H12A 0.2559 0.3404 1.0665 0.029 Uiso calc R 1 1 . .
H H12B 0.3706 0.4614 1.0804 0.029 Uiso calc R 1 1 . .
C C13 0.48935(16) 0.31170(14) 1.13135(11) 0.0306(3) Uani d . 1 1 . .
H H13A 0.4835 0.3301 1.2152 0.046 Uiso calc R 1 1 . .
H H13B 0.5933 0.3406 1.1158 0.046 Uiso calc R 1 1 . .
H H13C 0.4741 0.2242 1.1115 0.046 Uiso calc R 1 1 . .
C C14 0.62754(12) 0.42337(10) 0.64436(10) 0.0191(2) Uani d . 1 1 . .
H H14A 0.5534 0.4484 0.5818 0.023 Uiso calc R 1 1 . .
C C15 0.59282(12) 0.33141(9) 0.71527(9) 0.01463(18) Uani d . 1 1 . .
C C16 0.73356(12) 0.32572(9) 0.79400(9) 0.01473(18) Uani d . 1 1 . .
C C17 0.77961(12) 0.25038(9) 0.89185(9) 0.01571(18) Uani d . 1 1 . .
C C18 0.87821(13) 0.29968(10) 0.99559(9) 0.01787(19) Uani d . 1 1 . .
H H18A 0.9163 0.3820 1.0023 0.021 Uiso calc R 1 1 . .
C C19 0.92046(13) 0.22914(11) 1.08843(9) 0.0211(2) Uani d . 1 1 . .
H H19A 0.9872 0.2634 1.1583 0.025 Uiso calc R 1 1 . .
C C20 0.86537(13) 0.10797(11) 1.07957(10) 0.0216(2) Uani d . 1 1 . .
C C21 0.77058(14) 0.05728(11) 0.97597(10) 0.0229(2) Uani d . 1 1 . .
H H21A 0.7349 -0.0256 0.9687 0.027 Uiso calc R 1 1 . .
C C22 0.72820(13) 0.12868(10) 0.88280(10) 0.0202(2) Uani d . 1 1 . .
H H22A 0.6634 0.0938 0.8123 0.024 Uiso calc R 1 1 . .
C C23 0.85276(17) -0.07678(13) 1.16952(13) 0.0332(3) Uani d . 1 1 . .
H H23A 0.8849 -0.1095 1.2458 0.050 Uiso calc R 1 1 . .
H H23B 0.8972 -0.1230 1.1081 0.050 Uiso calc R 1 1 . .
H H23C 0.7371 -0.0827 1.1497 0.050 Uiso calc R 1 1 . .
H H1N2 0.941(2) 0.4250(14) 0.7995(14) 0.027(4) Uiso d . 1 1 . .
H H1N1 0.218(2) 0.4093(15) 0.4667(15) 0.031(4) Uiso d . 1 1 . .

loop_
_atom_site_aniso_label
_atom_site_aniso_U_11
_atom_site_aniso_U_22
_atom_site_aniso_U_33
_atom_site_aniso_U_12
_atom_site_aniso_U_13
_atom_site_aniso_U_23
O1 0.0142(4) 0.0257(4) 0.0235(4) 0.0027(3) 0.0025(3) -0.0017(3)
O2 0.0162(4) 0.0277(4) 0.0152(3) 0.0038(3) 0.0015(3) 0.0024(3)
O3 0.0270(4) 0.0188(4) 0.0375(5) 0.0045(3) -0.0108(4) 0.0004(3)
O4 0.0196(4) 0.0168(4) 0.0268(4) -0.0008(3) -0.0033(3) 0.0003(3)
O5 0.0293(5) 0.0338(5) 0.0243(4) 0.0007(4) -0.0021(3) 0.0156(4)
N1 0.0141(4) 0.0181(4) 0.0178(4) 0.0012(3) 0.0003(3) 0.0051(3)
N2 0.0121(4) 0.0185(4) 0.0191(4) 0.0004(3) -0.0004(3) 0.0056(3)
N3 0.0141(4) 0.0230(4) 0.0225(4) 0.0011(3) -0.0003(3) 0.0096(3)
C1 0.0130(4) 0.0187(5) 0.0182(4) -0.0013(3) 0.0011(3) 0.0019(3)
C2 0.0130(4) 0.0160(4) 0.0177(4) -0.0001(3) 0.0009(3) 0.0010(3)
C3 0.0120(4) 0.0159(4) 0.0158(4) 0.0010(3) 0.0012(3) 0.0026(3)
C4 0.0117(4) 0.0158(4) 0.0178(4) 0.0005(3) 0.0019(3) 0.0026(3)
C5 0.0109(4) 0.0172(4) 0.0196(4) -0.0002(3) 0.0015(3) 0.0033(3)
C6 0.0165(5) 0.0197(5) 0.0249(5) 0.0043(4) 0.0020(4) 0.0053(4)
C7 0.0232(5) 0.0254(5) 0.0167(4) 0.0007(4) -0.0012(4) 0.0017(4)
C8 0.0161(5) 0.0174(5) 0.0207(5) 0.0002(4) 0.0018(4) 0.0002(4)
C9 0.0244(6) 0.0166(5) 0.0314(6) 0.0004(4) -0.0008(4) 0.0011(4)
C10 0.0231(6) 0.0229(5) 0.0307(6) -0.0012(4) 0.0007(4) -0.0014(4)
C11 0.0126(4) 0.0160(4) 0.0188(4) -0.0019(3) 0.0006(3) 0.0011(3)
C12 0.0201(5) 0.0360(6) 0.0162(5) 0.0006(4) 0.0038(4) 0.0005(4)
C13 0.0261(6) 0.0466(8) 0.0188(5) 0.0018(5) 0.0006(4) 0.0064(5)
C14 0.0134(4) 0.0225(5) 0.0214(5) 0.0011(4) -0.0003(4) 0.0088(4)
C15 0.0120(4) 0.0156(4) 0.0161(4) 0.0009(3) 0.0009(3) 0.0030(3)
C16 0.0135(4) 0.0150(4) 0.0156(4) 0.0017(3) 0.0014(3) 0.0028(3)
C17 0.0134(4) 0.0174(4) 0.0162(4) 0.0020(3) 0.0010(3) 0.0031(3)
C18 0.0162(5) 0.0189(5) 0.0178(4) 0.0010(4) 0.0004(3) 0.0020(4)
C19 0.0186(5) 0.0264(5) 0.0169(4) 0.0009(4) -0.0019(4) 0.0037(4)
C20 0.0184(5) 0.0268(5) 0.0203(5) 0.0026(4) 0.0012(4) 0.0103(4)
C21 0.0212(5) 0.0198(5) 0.0263(5) -0.0013(4) -0.0023(4) 0.0080(4)
C22 0.0188(5) 0.0194(5) 0.0206(5) 0.0001(4) -0.0030(4) 0.0042(4)
C23 0.0304(6) 0.0343(7) 0.0372(7) 0.0016(5) 0.0040(5) 0.0219(6)

loop_
_atom_type_symbol
_atom_type_description
_atom_type_scat_dispersion_real
_atom_type_scat_dispersion_imag
_atom_type_scat_source
C C 0.0033 0.0016 'International Tables Vol C Tables 4.2.6.8 and 6.1.1.4'
H H 0.0000 0.0000 'International Tables Vol C Tables 4.2.6.8 and 6.1.1.4'
N N 0.0061 0.0033 'International Tables Vol C Tables 4.2.6.8 and 6.1.1.4'
O O 0.0106 0.0060 'International Tables Vol C Tables 4.2.6.8 and 6.1.1.4'

loop_
_geom_angle_atom_site_label_1
_geom_angle_atom_site_label_2
_geom_angle_atom_site_label_3
_geom_angle_site_symmetry_1
_geom_angle_site_symmetry_3
_geom_angle
_geom_angle_publ_flag
C11 O2 C12 . . 116.61(8) ?
C8 O4 C9 . . 115.93(9) ?
C20 O5 C23 . . 116.58(10) ?
C5 N1 C1 . . 121.27(9) ?
C5 N1 H1N1 . . 116.6(11) ?
C1 N1 H1N1 . . 119.6(11) ?
N3 N2 C16 . . 112.67(8) ?
N3 N2 H1N2 . . 120.6(10) ?
C16 N2 H1N2 . . 126.6(10) ?
C14 N3 N2 . . 103.98(8) ?
C2 C1 N1 . . 117.80(9) ?
C2 C1 C7 . . 127.83(10) ?
N1 C1 C7 . . 114.37(9) ?
C1 C2 C8 . . 124.03(9) ?
C1 C2 C3 . . 119.30(9) ?
C8 C2 C3 . . 116.54(8) ?
C15 C3 C2 . . 114.71(8) ?
C15 C3 C4 . . 109.82(8) ?
C2 C3 C4 . . 106.30(8) ?
C15 C3 H3A . . 108.6 ?
C2 C3 H3A . . 108.6 ?
C4 C3 H3A . . 108.6 ?
C5 C4 C11 . . 121.66(9) ?
C5 C4 C3 . . 118.34(9) ?
C11 C4 C3 . . 119.91(8) ?
C4 C5 N1 . . 118.28(9) ?
C4 C5 C6 . . 127.35(10) ?
N1 C5 C6 . . 114.32(9) ?
C5 C6 H6A . . 109.5 ?
C5 C6 H6B . . 109.5 ?
H6A C6 H6B . . 109.5 ?
C5 C6 H6C . . 109.5 ?
H6A C6 H6C . . 109.5 ?
H6B C6 H6C . . 109.5 ?
C1 C7 H7A . . 109.5 ?
C1 C7 H7B . . 109.5 ?
H7A C7 H7B . . 109.5 ?
C1 C7 H7C . . 109.5 ?
H7A C7 H7C . . 109.5 ?
H7B C7 H7C . . 109.5 ?
O3 C8 O4 . . 122.38(10) ?
O3 C8 C2 . . 124.30(10) ?
O4 C8 C2 . . 113.15(9) ?
O4 C9 C10 . . 106.00(9) ?
O4 C9 H9A . . 110.5 ?
C10 C9 H9A . . 110.5 ?
O4 C9 H9B . . 110.5 ?
C10 C9 H9B . . 110.5 ?
H9A C9 H9B . . 108.7 ?
C9 C10 H10A . . 109.5 ?
C9 C10 H10B . . 109.5 ?
H10A C10 H10B . . 109.5 ?
C9 C10 H10C . . 109.5 ?
H10A C10 H10C . . 109.5 ?
H10B C10 H10C . . 109.5 ?
O1 C11 O2 . . 121.98(10) ?
O1 C11 C4 . . 126.11(9) ?
O2 C11 C4 . . 111.89(9) ?
O2 C12 C13 . . 106.44(10) ?
O2 C12 H12A . . 110.4 ?
C13 C12 H12A . . 110.4 ?
O2 C12 H12B . . 110.4 ?
C13 C12 H12B . . 110.4 ?
H12A C12 H12B . . 108.6 ?
C12 C13 H13A . . 109.5 ?
C12 C13 H13B . . 109.5 ?
H13A C13 H13B . . 109.5 ?
C12 C13 H13C . . 109.5 ?
H13A C13 H13C . . 109.5 ?
H13B C13 H13C . . 109.5 ?
N3 C14 C15 . . 113.01(9) ?
N3 C14 H14A . . 123.5 ?
C15 C14 H14A . . 123.5 ?
C16 C15 C14 . . 103.80(9) ?
C16 C15 C3 . . 129.74(9) ?
C14 C15 C3 . . 126.03(9) ?
N2 C16 C15 . . 106.53(9) ?
N2 C16 C17 . . 120.75(9) ?
C15 C16 C17 . . 132.71(9) ?
C22 C17 C18 . . 118.77(9) ?
C22 C17 C16 . . 120.81(9) ?
C18 C17 C16 . . 120.41(9) ?
C19 C18 C17 . . 120.51(10) ?
C19 C18 H18A . . 119.7 ?
C17 C18 H18A . . 119.7 ?
C18 C19 C20 . . 120.28(10) ?
C18 C19 H19A . . 119.9 ?
C20 C19 H19A . . 119.9 ?
O5 C20 C21 . . 124.32(11) ?
O5 C20 C19 . . 115.95(10) ?
C21 C20 C19 . . 119.73(10) ?
C20 C21 C22 . . 119.77(10) ?
C20 C21 H21A . . 120.1 ?
C22 C21 H21A . . 120.1 ?
C17 C22 C21 . . 120.91(10) ?
C17 C22 H22A . . 119.5 ?
C21 C22 H22A . . 119.5 ?
O5 C23 H23A . . 109.5 ?
O5 C23 H23B . . 109.5 ?
H23A C23 H23B . . 109.5 ?
O5 C23 H23C . . 109.5 ?
H23A C23 H23C . . 109.5 ?
H23B C23 H23C . . 109.5 ?

loop_
_geom_bond_atom_site_label_1
_geom_bond_atom_site_label_2
_geom_bond_site_symmetry_2
_geom_bond_distance
_geom_bond_publ_flag
O1 C11 . 1.2275(13) ?
O2 C11 . 1.3430(12) ?
O2 C12 . 1.4565(13) ?
O3 C8 . 1.2093(13) ?
O4 C8 . 1.3398(13) ?
O4 C9 . 1.4530(14) ?
O5 C20 . 1.3655(13) ?
O5 C23 . 1.4282(17) ?
N1 C5 . 1.3810(14) ?
N1 C1 . 1.3896(14) ?
N1 H1N1 . 0.880(17) ?
N2 N3 . 1.3584(12) ?
N2 C16 . 1.3604(13) ?
N2 H1N2 . 0.906(17) ?
N3 C14 . 1.3317(14) ?
C1 C2 . 1.3574(14) ?
C1 C7 . 1.5021(15) ?
C2 C8 . 1.4746(14) ?
C2 C3 . 1.5254(14) ?
C3 C15 . 1.5165(14) ?
C3 C4 . 1.5258(14) ?
C3 H3A . 1.0000 ?
C4 C5 . 1.3627(13) ?
C4 C11 . 1.4602(14) ?
C5 C6 . 1.4988(15) ?
C6 H6A . 0.9800 ?
C6 H6B . 0.9800 ?
C6 H6C . 0.9800 ?
C7 H7A . 0.9800 ?
C7 H7B . 0.9800 ?
C7 H7C . 0.9800 ?
C9 C10 . 1.5017(17) ?
C9 H9A . 0.9900 ?
C9 H9B . 0.9900 ?
C10 H10A . 0.9800 ?
C10 H10B . 0.9800 ?
C10 H10C . 0.9800 ?
C12 C13 . 1.5075(17) ?
C12 H12A . 0.9900 ?
C12 H12B . 0.9900 ?
C13 H13A . 0.9800 ?
C13 H13B . 0.9800 ?
C13 H13C . 0.9800 ?
C14 C15 . 1.4056(14) ?
C14 H14A . 0.9500 ?
C15 C16 . 1.3963(14) ?
C16 C17 . 1.4708(13) ?
C17 C22 . 1.3931(15) ?
C17 C18 . 1.4029(14) ?
C18 C19 . 1.3867(14) ?
C18 H18A . 0.9500 ?
C19 C20 . 1.3960(17) ?
C19 H19A . 0.9500 ?
C20 C21 . 1.3921(16) ?
C21 C22 . 1.3959(14) ?
C21 H21A . 0.9500 ?
C22 H22A . 0.9500 ?
C23 H23A . 0.9800 ?
C23 H23B . 0.9800 ?
C23 H23C . 0.9800 ?

loop_
_geom_hbond_atom_site_label_D
_geom_hbond_atom_site_label_H
_geom_hbond_atom_site_label_A
_geom_hbond_site_symmetry_A
_geom_hbond_distance_DH
_geom_hbond_distance_HA
_geom_hbond_distance_DA
_geom_hbond_angle_DHA
_geom_hbond_publ_flag
N2 H1N2 O1 1_655 0.906(17) 1.981(17) 2.8858(12) 176.3(14) yes
N1 H1N1 N3 2_666 0.880(17) 2.173(17) 2.9969(13) 155.7(16) yes
C6 H6B N3 1_455 0.98 2.50 3.4076(15) 154 yes
C7 H7A O3 2_656 0.98 2.59 3.5561(15) 167 yes
C14 H14A N1 . 0.95 2.60 3.2484(14) 126 yes
C18 H18A O1 2_667 0.95 2.48 3.1594(14) 128 yes
C22 H22A O3 . 0.95 2.28 3.2210(15) 170 yes

loop_
_geom_torsion_atom_site_label_1
_geom_torsion_atom_site_label_2
_geom_torsion_atom_site_label_3
_geom_torsion_atom_site_label_4
_geom_torsion_site_symmetry_1
_geom_torsion_site_symmetry_2
_geom_torsion_site_symmetry_3
_geom_torsion_site_symmetry_4
_geom_torsion
_geom_torsion_publ_flag
C16 N2 N3 C14 . . . . 0.59(12) ?
C5 N1 C1 C2 . . . . -23.57(14) ?
C5 N1 C1 C7 . . . . 156.10(10) ?
N1 C1 C2 C8 . . . . 165.32(10) ?
C7 C1 C2 C8 . . . . -14.30(17) ?
N1 C1 C2 C3 . . . . -10.26(14) ?
C7 C1 C2 C3 . . . . 170.12(10) ?
C1 C2 C3 C15 . . . . -81.50(12) ?
C8 C2 C3 C15 . . . . 102.59(10) ?
C1 C2 C3 C4 . . . . 40.06(12) ?
C8 C2 C3 C4 . . . . -135.85(9) ?
C15 C3 C4 C5 . . . . 82.46(11) ?
C2 C3 C4 C5 . . . . -42.18(12) ?
C15 C3 C4 C11 . . . . -94.07(11) ?
C2 C3 C4 C11 . . . . 141.30(9) ?
C11 C4 C5 N1 . . . . -168.89(9) ?
C3 C4 C5 N1 . . . . 14.65(14) ?
C11 C4 C5 C6 . . . . 13.84(16) ?
C3 C4 C5 C6 . . . . -162.62(10) ?
C1 N1 C5 C4 . . . . 21.24(14) ?
C1 N1 C5 C6 . . . . -161.14(9) ?
C9 O4 C8 O3 . . . . 1.75(17) ?
C9 O4 C8 C2 . . . . -173.77(9) ?
C1 C2 C8 O3 . . . . 159.34(12) ?
C3 C2 C8 O3 . . . . -24.97(16) ?
C1 C2 C8 O4 . . . . -25.24(15) ?
C3 C2 C8 O4 . . . . 150.45(9) ?
C8 O4 C9 C10 . . . . 178.33(10) ?
C12 O2 C11 O1 . . . . 0.11(15) ?
C12 O2 C11 C4 . . . . -178.22(9) ?
C5 C4 C11 O1 . . . . 18.49(17) ?
C3 C4 C11 O1 . . . . -165.10(10) ?
C5 C4 C11 O2 . . . . -163.27(9) ?
C3 C4 C11 O2 . . . . 13.14(13) ?
C11 O2 C12 C13 . . . . 175.86(10) ?
N2 N3 C14 C15 . . . . -0.41(13) ?
N3 C14 C15 C16 . . . . 0.10(13) ?
N3 C14 C15 C3 . . . . 173.13(10) ?
C2 C3 C15 C16 . . . . -124.23(11) ?
C4 C3 C15 C16 . . . . 116.16(11) ?
C2 C3 C15 C14 . . . . 64.59(14) ?
C4 C3 C15 C14 . . . . -55.03(13) ?
N3 N2 C16 C15 . . . . -0.54(12) ?
N3 N2 C16 C17 . . . . -179.99(9) ?
C14 C15 C16 N2 . . . . 0.26(11) ?
C3 C15 C16 N2 . . . . -172.41(10) ?
C14 C15 C16 C17 . . . . 179.61(11) ?
C3 C15 C16 C17 . . . . 6.94(19) ?
N2 C16 C17 C22 . . . . -141.80(11) ?
C15 C16 C17 C22 . . . . 38.92(17) ?
N2 C16 C17 C18 . . . . 37.31(15) ?
C15 C16 C17 C18 . . . . -141.96(12) ?
C22 C17 C18 C19 . . . . -1.53(16) ?
C16 C17 C18 C19 . . . . 179.34(10) ?
C17 C18 C19 C20 . . . . 0.08(17) ?
C23 O5 C20 C21 . . . . -0.38(18) ?
C23 O5 C20 C19 . . . . 179.30(11) ?
C18 C19 C20 O5 . . . . -178.22(10) ?
C18 C19 C20 C21 . . . . 1.47(18) ?
O5 C20 C21 C22 . . . . 178.13(11) ?
C19 C20 C21 C22 . . . . -1.54(18) ?
C18 C17 C22 C21 . . . . 1.46(17) ?
C16 C17 C22 C21 . . . . -179.41(10) ?
C20 C21 C22 C17 . . . . 0.06(18) ?

loop_
_cod_related_entry_id
_cod_related_entry_database
_cod_related_entry_code
1 ChemSpider 28485094
